data_7023290
loop_
_publ_author_name
'Liu, Pei-Hsin'
'Chuang, Fu-Jung'
'Tu, Cheng-Yi'
'Hu, Ching-Han'
'Lin, Tzu-Wei'
'Wang, Yu-Tang'
'Lin, Chia-Her'
'Datta, Amitabha'
'Huang, Jui-Hsien'

_publ_section_title
;
 Aluminum complexes incorporating symmetrical and asymmetrical tridentate
 pincer type pyrrolyl ligands: synthesis, characterization and reactivity
 study.
;
_journal_issue 37
_journal_name_full 'Dalton transactions (Cambridge, England : 2003)'
_journal_page_first 13754
_journal_page_last 13764
_journal_paper_doi 10.1039/c3dt51133b
_journal_volume 42
_journal_year 2013
_chemical_formula_moiety 'C17 H37 Al2 N3'
_chemical_formula_sum 'C17 H37 Al2 N3'
_chemical_formula_weight 337.46
_chemical_name_systematic
; 
 ? 
;
_space_group_IT_number 14
_symmetry_cell_setting monoclinic
_symmetry_space_group_name_Hall '-P 2yn'
_symmetry_space_group_name_H-M 'P 1 21/n 1'
_atom_sites_solution_hydrogens geom
_atom_sites_solution_primary direct
_atom_sites_solution_secondary difmap
_audit_creation_method SHELXL-97
_cell_angle_alpha 90.00
_cell_angle_beta 112.398(2)
_cell_angle_gamma 90.00
_cell_formula_units_Z 4
_cell_length_a 11.2028(4)
_cell_length_b 17.9524(6)
_cell_length_c 11.7448(4)
_cell_measurement_temperature 149(2)
_cell_measurement_theta_max 28.74
_cell_volume 2183.88(13)
_computing_cell_refinement 'SAINT V7.68A (Bruker AXS, 2009)'
_computing_data_collection 'APEX2 (Bruker AXS, 2010)'
_computing_data_reduction 'SAINT V7.68A (Bruker AXS, 2009)'
_computing_molecular_graphics 'SHELXTL (Sheldrick, 2008)'
_computing_publication_material SHELXTL
_computing_structure_refinement 'SHELXL-97 (Sheldrick, 2008)'
_computing_structure_solution 'SHELXS-97 (Sheldrick, 2008)'
_diffrn_ambient_temperature 149(2)
_diffrn_detector_area_resol_mean 8.3333
_diffrn_measured_fraction_theta_full 0.997
_diffrn_measured_fraction_theta_max 0.997
_diffrn_measurement_device_type 'Bruker APEX-II CCD'
_diffrn_measurement_method '\f and \w scans'
_diffrn_radiation_monochromator graphite
_diffrn_radiation_source 'fine-focus sealed tube'
_diffrn_radiation_type MoK\a
_diffrn_radiation_wavelength 0.71073
_diffrn_reflns_av_R_equivalents 0.0363
_diffrn_reflns_av_sigmaI/netI 0.0258
_diffrn_reflns_limit_h_max 15
_diffrn_reflns_limit_h_min -15
_diffrn_reflns_limit_k_max 24
_diffrn_reflns_limit_k_min -24
_diffrn_reflns_limit_l_max 15
_diffrn_reflns_limit_l_min -15
_diffrn_reflns_number 31678
_diffrn_reflns_theta_full 28.74
_diffrn_reflns_theta_max 28.74
_diffrn_reflns_theta_min 2.94
_exptl_absorpt_coefficient_mu 0.135
_exptl_absorpt_correction_T_max 0.973
_exptl_absorpt_correction_T_min 0.960
_exptl_absorpt_correction_type multi-scan
_exptl_absorpt_process_details 'SADABS V2008/1 (Bruker AXS, 2008)'
_exptl_crystal_colour colourless
_exptl_crystal_density_diffrn 1.026
_exptl_crystal_density_method 'not measured'
_exptl_crystal_description columnar
_exptl_crystal_F_000 744
_exptl_crystal_size_max 0.30
_exptl_crystal_size_mid 0.25
_exptl_crystal_size_min 0.20
_refine_diff_density_max 0.278
_refine_diff_density_min -0.209
_refine_diff_density_rms 0.041
_refine_ls_extinction_method none
_refine_ls_goodness_of_fit_ref 1.035
_refine_ls_hydrogen_treatment constr
_refine_ls_matrix_type full
_refine_ls_number_parameters 209
_refine_ls_number_reflns 5646
_refine_ls_number_restraints 0
_refine_ls_restrained_S_all 1.035
_refine_ls_R_factor_all 0.0490
_refine_ls_R_factor_gt 0.0356
_refine_ls_shift/su_max 0.001
_refine_ls_shift/su_mean 0.000
_refine_ls_structure_factor_coef Fsqd
_refine_ls_weighting_details 'calc w=1/[\s^2^(Fo^2^)+(0.0456P)^2^+0.6256P] where P=(Fo^2^+2Fc^2^)/3'
_refine_ls_weighting_scheme calc
_refine_ls_wR_factor_gt 0.0910
_refine_ls_wR_factor_ref 0.0990
_reflns_number_gt 4533
_reflns_number_total 5646
_reflns_threshold_expression >2sigma(I)
_cod_data_source_file c3dt51133b.txt
_cod_data_source_block pei292_0m
_cod_original_sg_symbol_H-M 'P 21/n'
_cod_database_code 7023290

loop_
_symmetry_equiv_pos_as_xyz
'x, y, z'
'-x+1/2, y+1/2, -z+1/2'
'-x, -y, -z'
'x-1/2, -y-1/2, z-1/2'

loop_
_atom_site_label
_atom_site_type_symbol
_atom_site_fract_x
_atom_site_fract_y
_atom_site_fract_z
_atom_site_U_iso_or_equiv
_atom_site_adp_type
_atom_site_occupancy
_atom_site_symmetry_multiplicity
_atom_site_calc_flag
_atom_site_refinement_flags
Al1 Al 0.21851(3) 0.85905(2) 0.96301(3) 0.02293(9) Uani 1 1 d .
Al2 Al 0.35391(4) 1.01773(2) 0.61188(3) 0.02443(10) Uani 1 1 d .
N1 N 0.18359(9) 0.85873(6) 1.12071(10) 0.0249(2) Uani 1 1 d .
H1 H 0.2675 0.8612 1.1778 0.030 Uiso 1 1 d .
N2 N 0.23523(9) 0.96371(5) 0.98577(9) 0.0204(2) Uani 1 1 d .
N3 N 0.26747(9) 1.04327(6) 0.73222(9) 0.0233(2) Uani 1 1 d .
C1 C 0.12081(12) 0.79375(8) 1.15894(13) 0.0318(3) Uani 1 1 d .
C2 C 0.13822(19) 0.80250(11) 1.29340(16) 0.0540(5) Uani 1 1 d .
H2A H 0.2302 0.8080 1.3444 0.081 Uiso 1 1 calc R
H2B H 0.1042 0.7583 1.3198 0.081 Uiso 1 1 calc R
H2C H 0.0914 0.8468 1.3024 0.081 Uiso 1 1 calc R
C3 C -0.02202(13) 0.78966(8) 1.07720(16) 0.0407(4) Uani 1 1 d .
H3A H -0.0657 0.8346 1.0888 0.061 Uiso 1 1 calc R
H3B H -0.0604 0.7457 1.0993 0.061 Uiso 1 1 calc R
H3C H -0.0319 0.7860 0.9908 0.061 Uiso 1 1 calc R
C4 C 0.18909(14) 0.72384(8) 1.14196(17) 0.0448(4) Uani 1 1 d .
H4A H 0.1752 0.7183 1.0548 0.067 Uiso 1 1 calc R
H4B H 0.1543 0.6803 1.1691 0.067 Uiso 1 1 calc R
H4C H 0.2818 0.7280 1.1910 0.067 Uiso 1 1 calc R
C5 C 0.12878(12) 0.93416(7) 1.12731(11) 0.0259(2) Uani 1 1 d .
H5A H 0.0348 0.9350 1.0779 0.031 Uiso 1 1 calc R
H5B H 0.1431 0.9466 1.2136 0.031 Uiso 1 1 calc R
C6 C 0.19670(11) 0.98878(7) 1.07718(11) 0.0222(2) Uani 1 1 d .
C7 C 0.23313(12) 1.06152(7) 1.10596(11) 0.0251(2) Uani 1 1 d .
H7 H 0.2181 1.0914 1.1659 0.030 Uiso 1 1 calc R
C8 C 0.29776(12) 1.08304(7) 1.02835(11) 0.0249(2) Uani 1 1 d .
H8 H 0.3344 1.1305 1.0265 0.030 Uiso 1 1 calc R
C9 C 0.29773(11) 1.02260(7) 0.95610(10) 0.0212(2) Uani 1 1 d .
C10 C 0.07013(14) 0.82674(8) 0.81824(13) 0.0385(3) Uani 1 1 d .
H10A H -0.0043 0.8586 0.8082 0.058 Uiso 1 1 calc R
H10B H 0.0491 0.7749 0.8293 0.058 Uiso 1 1 calc R
H10C H 0.0913 0.8305 0.7448 0.058 Uiso 1 1 calc R
C11 C 0.38358(13) 0.80938(8) 0.99233(14) 0.0353(3) Uani 1 1 d .
H11A H 0.4138 0.8229 0.9270 0.053 Uiso 1 1 calc R
H11B H 0.3719 0.7553 0.9925 0.053 Uiso 1 1 calc R
H11C H 0.4475 0.8251 1.0722 0.053 Uiso 1 1 calc R
C12 C 0.35219(11) 1.01526(7) 0.85910(10) 0.0225(2) Uani 1 1 d .
H12A H 0.3715 0.9620 0.8522 0.027 Uiso 1 1 calc R
H12B H 0.4351 1.0426 0.8866 0.027 Uiso 1 1 calc R
C13 C 0.13890(12) 1.00730(10) 0.69080(13) 0.0375(3) Uani 1 1 d .
H13A H 0.0982 1.0186 0.7494 0.056 Uiso 1 1 calc R
H13B H 0.1488 0.9533 0.6864 0.056 Uiso 1 1 calc R
H13C H 0.0846 1.0263 0.6092 0.056 Uiso 1 1 calc R
C14 C 0.25014(14) 1.12512(8) 0.73503(13) 0.0343(3) Uani 1 1 d .
H14A H 0.1994 1.1430 0.6517 0.051 Uiso 1 1 calc R
H14B H 0.3348 1.1495 0.7657 0.051 Uiso 1 1 calc R
H14C H 0.2048 1.1369 0.7895 0.051 Uiso 1 1 calc R
C15 C 0.51189(12) 1.08008(8) 0.67111(13) 0.0336(3) Uani 1 1 d .
H15A H 0.5657 1.0677 0.6247 0.050 Uiso 1 1 calc R
H15B H 0.5604 1.0705 0.7589 0.050 Uiso 1 1 calc R
H15C H 0.4876 1.1328 0.6590 0.050 Uiso 1 1 calc R
C16 C 0.22260(14) 1.04315(9) 0.44846(12) 0.0362(3) Uani 1 1 d .
H16A H 0.2632 1.0450 0.3879 0.054 Uiso 1 1 calc R
H16B H 0.1850 1.0919 0.4526 0.054 Uiso 1 1 calc R
H16C H 0.1546 1.0052 0.4239 0.054 Uiso 1 1 calc R
C17 C 0.38863(18) 0.90985(8) 0.63471(15) 0.0440(4) Uani 1 1 d .
H17A H 0.3096 0.8838 0.6286 0.066 Uiso 1 1 calc R
H17B H 0.4562 0.9008 0.7160 0.066 Uiso 1 1 calc R
H17C H 0.4174 0.8914 0.5708 0.066 Uiso 1 1 calc R

loop_
_atom_site_aniso_label
_atom_site_aniso_U_11
_atom_site_aniso_U_22
_atom_site_aniso_U_33
_atom_site_aniso_U_23
_atom_site_aniso_U_13
_atom_site_aniso_U_12
Al1 0.02239(18) 0.02045(17) 0.02374(19) -0.00177(13) 0.00632(14) -0.00157(13)
Al2 0.02505(18) 0.0282(2) 0.01987(18) 0.00010(14) 0.00840(14) 0.00052(14)
N1 0.0202(5) 0.0254(5) 0.0263(5) 0.0051(4) 0.0059(4) -0.0012(4)
N2 0.0217(5) 0.0210(5) 0.0178(5) 0.0000(4) 0.0069(4) -0.0008(4)
N3 0.0198(5) 0.0289(5) 0.0200(5) 0.0039(4) 0.0062(4) 0.0015(4)
C1 0.0254(6) 0.0301(7) 0.0389(7) 0.0141(6) 0.0110(5) -0.0001(5)
C2 0.0596(11) 0.0614(11) 0.0442(9) 0.0219(8) 0.0234(8) -0.0064(9)
C3 0.0259(7) 0.0329(7) 0.0608(10) 0.0127(7) 0.0138(6) -0.0028(5)
C4 0.0317(7) 0.0298(7) 0.0698(11) 0.0191(7) 0.0160(7) 0.0045(6)
C5 0.0275(6) 0.0269(6) 0.0253(6) 0.0008(5) 0.0122(5) -0.0005(5)
C6 0.0224(5) 0.0252(6) 0.0188(5) 0.0008(4) 0.0076(4) 0.0003(4)
C7 0.0301(6) 0.0244(6) 0.0203(6) -0.0022(5) 0.0091(5) 0.0004(5)
C8 0.0278(6) 0.0223(6) 0.0224(6) -0.0006(4) 0.0072(5) -0.0030(5)
C9 0.0195(5) 0.0235(6) 0.0188(5) 0.0016(4) 0.0052(4) -0.0006(4)
C10 0.0390(8) 0.0334(7) 0.0328(7) -0.0051(6) 0.0021(6) -0.0083(6)
C11 0.0315(7) 0.0298(7) 0.0457(8) -0.0037(6) 0.0158(6) 0.0022(5)
C12 0.0200(5) 0.0271(6) 0.0193(5) 0.0033(4) 0.0060(4) 0.0024(4)
C13 0.0216(6) 0.0624(10) 0.0255(7) 0.0037(6) 0.0055(5) -0.0078(6)
C14 0.0425(8) 0.0323(7) 0.0307(7) 0.0084(5) 0.0168(6) 0.0133(6)
C15 0.0248(6) 0.0457(8) 0.0314(7) 0.0015(6) 0.0117(5) -0.0024(5)
C16 0.0344(7) 0.0494(8) 0.0226(6) 0.0023(6) 0.0085(5) -0.0047(6)
C17 0.0624(10) 0.0340(8) 0.0394(8) -0.0009(6) 0.0236(8) 0.0095(7)

loop_
_atom_type_symbol
_atom_type_description
_atom_type_scat_dispersion_real
_atom_type_scat_dispersion_imag
_atom_type_scat_source
C C 0.0033 0.0016 'International Tables Vol C Tables 4.2.6.8 and 6.1.1.4'
H H 0.0000 0.0000 'International Tables Vol C Tables 4.2.6.8 and 6.1.1.4'
N N 0.0061 0.0033 'International Tables Vol C Tables 4.2.6.8 and 6.1.1.4'
Al Al 0.0645 0.0514 'International Tables Vol C Tables 4.2.6.8 and 6.1.1.4'

loop_
_geom_angle_atom_site_label_1
_geom_angle_atom_site_label_2
_geom_angle_atom_site_label_3
_geom_angle
N2 Al1 C10 114.91(6)
N2 Al1 C11 112.93(5)
C10 Al1 C11 116.70(7)
N2 Al1 N1 85.26(4)
C10 Al1 N1 113.31(6)
C11 Al1 N1 109.54(6)
C17 Al2 C16 113.20(7)
C17 Al2 C15 113.77(7)
C16 Al2 C15 116.42(6)
C17 Al2 N3 104.28(6)
C16 Al2 N3 104.24(5)
C15 Al2 N3 103.02(5)
C5 N1 C1 115.71(10)
C5 N1 Al1 105.60(7)
C1 N1 Al1 122.95(9)
C6 N2 C9 106.60(9)
C6 N2 Al1 112.98(8)
C9 N2 Al1 138.89(8)
C13 N3 C14 108.65(11)
C13 N3 C12 110.16(10)
C14 N3 C12 110.17(10)
C13 N3 Al2 109.41(8)
C14 N3 Al2 109.72(8)
C12 N3 Al2 108.72(7)
N1 C1 C4 106.42(11)
N1 C1 C3 110.20(10)
C4 C1 C3 109.73(13)
N1 C1 C2 109.70(12)
C4 C1 C2 110.41(13)
C3 C1 C2 110.32(13)
C6 C5 N1 106.99(10)
C7 C6 N2 110.57(10)
C7 C6 C5 132.59(11)
N2 C6 C5 116.83(10)
C6 C7 C8 106.15(11)
C9 C8 C7 107.53(11)
C8 C9 N2 109.15(10)
C8 C9 C12 129.58(11)
N2 C9 C12 121.27(10)
C9 C12 N3 115.93(9)

loop_
_geom_bond_atom_site_label_1
_geom_bond_atom_site_label_2
_geom_bond_distance
Al1 N2 1.8971(10)
Al1 C10 1.9588(14)
Al1 C11 1.9616(14)
Al1 N1 2.0337(11)
Al2 C17 1.9734(15)
Al2 C16 1.9760(14)
Al2 C15 1.9827(14)
Al2 N3 2.0466(11)
N1 C5 1.5011(16)
N1 C1 1.5159(16)
N2 C6 1.3764(15)
N2 C9 1.3840(15)
N3 C13 1.4813(16)
N3 C14 1.4842(17)
N3 C12 1.5154(14)
C1 C4 1.522(2)
C1 C3 1.5221(19)
C1 C2 1.524(2)
C5 C6 1.4929(16)
C6 C7 1.3714(17)
C7 C8 1.4168(17)
C8 C9 1.3773(17)
C9 C12 1.4890(16)
